data_4346517
loop_
_publ_author_name
'Osman, Khalid M.'
'Powell, Douglas R.'
'Wehmschulte, Rudolf J.'

_publ_section_title
;
 Synthesis and reactivity of indium(I)
 1-carba-closo-undecachlorododecaborate.
;
_journal_issue 18
_journal_name_full 'Inorganic chemistry'
_journal_page_first 9195
_journal_page_last 9200
_journal_paper_doi 10.1021/acs.inorgchem.5b01629
_journal_volume 54
_journal_year 2015
_chemical_formula_moiety 'In, 3(C7 H8), C H B11 Cl11'
_chemical_formula_sum 'C22 H25 B11 Cl11 In'
_chemical_formula_weight 913.10
_space_group_crystal_system monoclinic
_space_group_IT_number 14
_space_group_name_Hall '-P 2ybc'
_space_group_name_H-M_alt 'P 1 21/c 1'
_atom_sites_solution_hydrogens mixed
_atom_sites_solution_primary direct
_atom_sites_solution_secondary difmap
_audit_creation_method SHELXL-2014
_cell_angle_alpha 90
_cell_angle_beta 99.9712(19)
_cell_angle_gamma 90
_cell_formula_units_Z 4
_cell_length_a 14.9640(17)
_cell_length_b 13.5109(15)
_cell_length_c 18.387(2)
_cell_measurement_reflns_used 9123
_cell_measurement_temperature 100(2)
_cell_measurement_theta_max 30.62
_cell_measurement_theta_min 2.22
_cell_volume 3661.3(7)
_computing_cell_refinement 'SAINT (Bruker, 2002)'
_computing_data_collection 'APEX2 (Bruker, 2002)'
_computing_data_reduction 'SAINT (Bruker, 2002)'
_computing_molecular_graphics 'XP (Bruker, 2002)'
_computing_publication_material 'SHELXL-2014 (Sheldrick, 2014)'
_computing_structure_refinement 'SHELXL-2014 (Sheldrick, 2014)'
_computing_structure_solution 'SHELXS-97 (Sheldrick, 2008)'
_diffrn_ambient_temperature 100(2)
_diffrn_measured_fraction_theta_full 1.000
_diffrn_measured_fraction_theta_max 1.000
_diffrn_measurement_device_type 'CCD Bruker APEX'
_diffrn_measurement_method '\f and \w scans'
_diffrn_radiation_type MoK\a
_diffrn_radiation_wavelength 0.71073
_diffrn_reflns_av_R_equivalents 0.0330
_diffrn_reflns_av_unetI/netI 0.0162
_diffrn_reflns_Laue_measured_fraction_full 1.000
_diffrn_reflns_Laue_measured_fraction_max 1.000
_diffrn_reflns_limit_h_max 18
_diffrn_reflns_limit_h_min -18
_diffrn_reflns_limit_k_max 16
_diffrn_reflns_limit_k_min -16
_diffrn_reflns_limit_l_max 22
_diffrn_reflns_limit_l_min -22
_diffrn_reflns_number 71601
_diffrn_reflns_point_group_measured_fraction_full 1.000
_diffrn_reflns_point_group_measured_fraction_max 1.000
_diffrn_reflns_theta_full 25.242
_diffrn_reflns_theta_max 26.000
_diffrn_reflns_theta_min 1.382
_exptl_absorpt_coefficient_mu 1.467
_exptl_absorpt_correction_T_max 0.844
_exptl_absorpt_correction_T_min 0.635
_exptl_absorpt_correction_type multi-scan
_exptl_absorpt_process_details 'SADABS (Bruker, 2002)'
_exptl_crystal_colour yellow
_exptl_crystal_density_diffrn 1.657
_exptl_crystal_description block
_exptl_crystal_F_000 1792
_exptl_crystal_size_max 0.340
_exptl_crystal_size_mid 0.200
_exptl_crystal_size_min 0.120
_refine_diff_density_max 1.173
_refine_diff_density_min -0.697
_refine_diff_density_rms 0.066
_refine_ls_extinction_method none
_refine_ls_goodness_of_fit_ref 1.040
_refine_ls_hydrogen_treatment constr
_refine_ls_matrix_type full
_refine_ls_number_parameters 542
_refine_ls_number_reflns 7204
_refine_ls_number_restraints 608
_refine_ls_restrained_S_all 1.031
_refine_ls_R_factor_all 0.0374
_refine_ls_R_factor_gt 0.0328
_refine_ls_shift/su_max 0.001
_refine_ls_shift/su_mean 0.000
_refine_ls_structure_factor_coef Fsqd
_refine_ls_weighting_details 'w=1/[\s^2^(Fo^2^)+(0.0400P)^2^+6.6000P] where P=(Fo^2^+2Fc^2^)/3'
_refine_ls_weighting_scheme calc
_refine_ls_wR_factor_gt 0.0843
_refine_ls_wR_factor_ref 0.0878
_reflns_Friedel_coverage 0.000
_reflns_number_gt 6527
_reflns_number_total 7204
_reflns_threshold_expression 'I > 2\s(I)'
_cod_data_source_file ic5b01629_si_002.cif
_cod_data_source_block compound_1
_cod_depositor_comments
;
The following automatic conversions were performed:

data name '_iucr_refine_instruction_details' was replaced with
'_iucr_refine_instructions_details' as specified in the replacement
file 'data/replacement-values/replacement_tags.lst'.

Automatic conversion script
Id: cif_correct_tags 9268 2022-04-12 08:56:07Z antanas 
;
_cod_original_sg_symbol_H-M 'P 21/c'
_cod_database_code 4346517
_shelx_space_group_comment
; 
The symmetry employed for this shelxl refinement is uniquely defined 
by the following loop, which should always be used as a source of 
symmetry information in preference to the above space-group names. 
They are only intended as comments. 
;
_shelx_estimated_absorpt_t_min 0.635
_shelx_estimated_absorpt_t_max 0.844
_shelxl_version_number 2014-1

loop_
_space_group_symop_operation_xyz
'x, y, z'
'-x, y+1/2, -z+1/2'
'-x, -y, -z'
'x, -y-1/2, z-1/2'

loop_
_atom_site_label
_atom_site_type_symbol
_atom_site_fract_x
_atom_site_fract_y
_atom_site_fract_z
_atom_site_U_iso_or_equiv
_atom_site_adp_type
_atom_site_occupancy
_atom_site_site_symmetry_order
_atom_site_calc_flag
_atom_site_refinement_flags_posn
_atom_site_refinement_flags_adp
_atom_site_refinement_flags_occupancy
_atom_site_disorder_assembly
_atom_site_disorder_group
In1 In 0.25203(7) 0.73618(7) 0.00680(5) 0.03217(18) Uani 0.587(2) 1 d . U P A 1
In1' In 0.22679(9) 0.73047(11) 0.02255(8) 0.0326(3) Uani 0.413(2) 1 d . U P A 2
C1A C 0.18201(18) 0.57729(19) -0.12775(13) 0.0215(5) Uani 1 1 d . . . . .
C2A C 0.1433(2) 0.6683(2) -0.15142(15) 0.0276(6) Uani 1 1 d . . . . .
H2A H 0.0792 0.6758 -0.1590 0.033 Uiso 1 1 calc R U . . .
C3A C 0.1972(2) 0.7480(2) -0.16394(18) 0.0371(7) Uani 1 1 d . . . . .
H3A H 0.1698 0.8097 -0.1796 0.045 Uiso 1 1 calc R U . . .
C4A C 0.2908(2) 0.7382(2) -0.1537(2) 0.0416(8) Uani 1 1 d . . . . .
H4A H 0.3275 0.7923 -0.1633 0.050 Uiso 1 1 calc R U . . .
C5A C 0.3304(2) 0.6486(2) -0.12926(17) 0.0344(7) Uani 1 1 d . . . . .
H5A H 0.3945 0.6417 -0.1215 0.041 Uiso 1 1 calc R U . . .
C6A C 0.27673(18) 0.5693(2) -0.11617(14) 0.0241(5) Uani 1 1 d . . . . .
H6A H 0.3046 0.5085 -0.0991 0.029 Uiso 1 1 calc R U . . .
C7A C 0.12500(19) 0.4889(2) -0.11666(17) 0.0301(6) Uani 1 1 d . . . . .
H7A1 H 0.1283 0.4401 -0.1556 0.045 Uiso 1 1 d R U . . .
H7A2 H 0.0619 0.5097 -0.1188 0.045 Uiso 1 1 d R U . . .
H7A3 H 0.1477 0.4592 -0.0684 0.045 Uiso 1 1 d R U . . .
C1B_a C 0.4317(3) 0.8849(3) 0.07767(19) 0.0301(7) Uani 0.587(2) 1 d D U P A 1
C2B_a C 0.4090(3) 0.8291(3) 0.1359(2) 0.0300(7) Uani 0.587(2) 1 d D U P A 1
H2B_a H 0.3805 0.8603 0.1721 0.036 Uiso 0.587(2) 1 calc R U P A 1
C3B_a C 0.4277(3) 0.7287(3) 0.1412(3) 0.0271(8) Uani 0.587(2) 1 d D U P A 1
H3B_a H 0.4120 0.6911 0.1808 0.033 Uiso 0.587(2) 1 calc R U P A 1
C4B_a C 0.4696(3) 0.6836(4) 0.0883(2) 0.0337(8) Uani 0.587(2) 1 d D U P A 1
H4B_a H 0.4826 0.6148 0.0923 0.040 Uiso 0.587(2) 1 calc R U P A 1
C5B_a C 0.4928(3) 0.7360(3) 0.0299(2) 0.0345(8) Uani 0.587(2) 1 d D U P A 1
H5B_a H 0.5213 0.7045 -0.0062 0.041 Uiso 0.587(2) 1 calc R U P A 1
C6B_a C 0.4730(3) 0.8357(3) 0.0259(3) 0.0314(8) Uani 0.587(2) 1 d D U P A 1
H6B_a H 0.4884 0.8726 -0.0141 0.038 Uiso 0.587(2) 1 calc R U P A 1
C7B_a C 0.4162(4) 0.9947(3) 0.0741(3) 0.0372(11) Uani 0.587(2) 1 d D U P A 1
H7B1_a H 0.4738 1.0291 0.0734 0.056 Uiso 0.587(2) 1 d R U P A 1
H7B2_a H 0.3912 1.0158 0.1174 0.056 Uiso 0.587(2) 1 d R U P A 1
H7B3_a H 0.3733 1.0109 0.0291 0.056 Uiso 0.587(2) 1 d R U P A 1
C1B'_b C 0.4597(4) 0.7315(4) 0.0732(3) 0.0251(8) Uani 0.413(2) 1 d D U P A 2
C2B'_b C 0.4534(4) 0.8153(4) 0.0288(3) 0.0281(9) Uani 0.413(2) 1 d D U P A 2
H2B'_b H 0.4785 0.8141 -0.0153 0.034 Uiso 0.413(2) 1 calc R U P A 2
C3B'_b C 0.4109(4) 0.9009(4) 0.0477(3) 0.0289(9) Uani 0.413(2) 1 d D U P A 2
H3B'_b H 0.4070 0.9576 0.0168 0.035 Uiso 0.413(2) 1 calc R U P A 2
C4B'_b C 0.3742(4) 0.9028(4) 0.1125(3) 0.0269(9) Uani 0.413(2) 1 d D U P A 2
H4B'_b H 0.3457 0.9613 0.1258 0.032 Uiso 0.413(2) 1 calc R U P A 2
C5B'_b C 0.3791(4) 0.8195(4) 0.1578(3) 0.0246(9) Uani 0.413(2) 1 d D U P A 2
H5B'_b H 0.3535 0.8203 0.2016 0.029 Uiso 0.413(2) 1 calc R U P A 2
C6B'_b C 0.4222(5) 0.7351(5) 0.1374(4) 0.0260(9) Uani 0.413(2) 1 d D U P A 2
H6B'_b H 0.4263 0.6783 0.1683 0.031 Uiso 0.413(2) 1 calc R U P A 2
C7B'_b C 0.5083(4) 0.6399(4) 0.0541(3) 0.0255(12) Uani 0.413(2) 1 d D U P A 2
H7B4_b H 0.5022 0.5872 0.0896 0.038 Uiso 0.413(2) 1 d R U P A 2
H7B5_b H 0.5727 0.6549 0.0558 0.038 Uiso 0.413(2) 1 d R U P A 2
H7B6_b H 0.4815 0.6180 0.0043 0.038 Uiso 0.413(2) 1 d R U P A 2
C1C_a C 0.0655(3) 0.7975(3) 0.07178(18) 0.0265(7) Uani 0.587(2) 1 d D U P A 1
C2C_a C 0.0451(3) 0.8164(3) -0.0040(2) 0.0268(8) Uani 0.587(2) 1 d D U P A 1
H2C_a H 0.0015 0.7767 -0.0346 0.032 Uiso 0.587(2) 1 calc R U P A 1
C3C_a C 0.0881(3) 0.8928(3) -0.0351(2) 0.0282(8) Uani 0.587(2) 1 d D U P A 1
H3C_a H 0.0739 0.9050 -0.0867 0.034 Uiso 0.587(2) 1 calc R U P A 1
C4C_a C 0.1520(3) 0.9514(3) 0.00930(19) 0.0302(8) Uani 0.587(2) 1 d D U P A 1
H4C_a H 0.1810 1.0039 -0.0119 0.036 Uiso 0.587(2) 1 calc R U P A 1
C5C_a C 0.1732(3) 0.9332(3) 0.0848(2) 0.0317(8) Uani 0.587(2) 1 d D U P A 1
H5C_a H 0.2171 0.9727 0.1152 0.038 Uiso 0.587(2) 1 calc R U P A 1
C6C_a C 0.1299(3) 0.8567(3) 0.1153(2) 0.0291(8) Uani 0.587(2) 1 d D U P A 1
H6C_a H 0.1444 0.8445 0.1669 0.035 Uiso 0.587(2) 1 calc R U P A 1
C7C_a C 0.0175(3) 0.7155(4) 0.1060(3) 0.0307(10) Uani 0.587(2) 1 d D U P A 1
H7C1_a H -0.0481 0.7216 0.0894 0.046 Uiso 0.587(2) 1 d R U P A 1
H7C2_a H 0.0313 0.7208 0.1599 0.046 Uiso 0.587(2) 1 d R U P A 1
H7C3_a H 0.0380 0.6511 0.0907 0.046 Uiso 0.587(2) 1 d R U P A 1
C1C'_b C 0.0767(4) 0.8988(4) 0.0154(3) 0.0306(8) Uani 0.413(2) 1 d D U P A 2
C2C'_b C 0.0249(4) 0.8126(4) 0.0072(4) 0.0300(10) Uani 0.413(2) 1 d D U P A 2
H2C'_b H -0.0087 0.7961 -0.0399 0.036 Uiso 0.413(2) 1 calc R U P A 2
C3C'_b C 0.0213(4) 0.7501(4) 0.0669(3) 0.0328(10) Uani 0.413(2) 1 d D U P A 2
H3C'_b H -0.0144 0.6916 0.0603 0.039 Uiso 0.413(2) 1 calc R U P A 2
C4C'_b C 0.0702(4) 0.7738(4) 0.1361(3) 0.0340(10) Uani 0.413(2) 1 d D U P A 2
H4C'_b H 0.0681 0.7319 0.1773 0.041 Uiso 0.413(2) 1 calc R U P A 2
C5C'_b C 0.1222(4) 0.8600(4) 0.1442(3) 0.0334(10) Uani 0.413(2) 1 d D U P A 2
H5C'_b H 0.1559 0.8761 0.1914 0.040 Uiso 0.413(2) 1 calc R U P A 2
C6C'_b C 0.1261(4) 0.9230(4) 0.0849(3) 0.0315(9) Uani 0.413(2) 1 d D U P A 2
H6C'_b H 0.1618 0.9815 0.0915 0.038 Uiso 0.413(2) 1 calc R U P A 2
C7C'_b C 0.0773(5) 0.9672(5) -0.0496(3) 0.0381(14) Uani 0.413(2) 1 d D U P A 2
H7C4_b H 0.0630 1.0348 -0.0361 0.057 Uiso 0.413(2) 1 d R U P A 2
H7C5_b H 0.0322 0.9450 -0.0916 0.057 Uiso 0.413(2) 1 d R U P A 2
H7C6_b H 0.1378 0.9659 -0.0632 0.057 Uiso 0.413(2) 1 d R U P A 2
Cl2 Cl 0.23609(5) 0.25661(6) 0.38504(4) 0.03462(17) Uani 1 1 d . . . . .
Cl3 Cl 0.32522(5) 0.49548(5) 0.37084(4) 0.03581(17) Uani 1 1 d . . . . .
Cl4 Cl 0.46725(4) 0.48850(5) 0.23327(4) 0.02878(15) Uani 1 1 d . . . . .
Cl5 Cl 0.46149(4) 0.24022(5) 0.16254(4) 0.02655(14) Uani 1 1 d . . . . .
Cl6 Cl 0.31669(5) 0.09799(5) 0.25477(3) 0.02604(14) Uani 1 1 d . . . . .
Cl7 Cl 0.08613(5) 0.44942(6) 0.27921(4) 0.03715(18) Uani 1 1 d . . . . .
Cl8 Cl 0.23543(5) 0.59734(5) 0.18348(4) 0.03040(15) Uani 1 1 d . . . . .
Cl9 Cl 0.32318(5) 0.43835(5) 0.05177(3) 0.02898(15) Uani 1 1 d . . . . .
Cl10 Cl 0.22835(5) 0.18887(5) 0.06468(3) 0.02577(14) Uani 1 1 d . . . . .
Cl11 Cl 0.08217(4) 0.19372(5) 0.20615(4) 0.02800(15) Uani 1 1 d . . . . .
Cl12 Cl 0.09033(4) 0.40988(5) 0.08118(4) 0.02677(14) Uani 1 1 d . . . . .
C1 C 0.35462(17) 0.31787(19) 0.27667(13) 0.0195(5) Uani 1 1 d . . . . .
H1 H 0.4138 0.2977 0.3202 0.023 Uiso 1 1 calc R U . . .
B2 B 0.2479(2) 0.3016(2) 0.29732(15) 0.0215(6) Uani 1 1 d . . . . .
B3 B 0.2946(2) 0.4225(2) 0.29046(16) 0.0228(6) Uani 1 1 d . . . . .
B4 B 0.36610(19) 0.4186(2) 0.22181(16) 0.0201(6) Uani 1 1 d . . . . .
B5 B 0.36330(19) 0.2956(2) 0.18630(15) 0.0184(5) Uani 1 1 d . . . . .
B6 B 0.2906(2) 0.2232(2) 0.23255(15) 0.0184(5) Uani 1 1 d . . . . .
B7 B 0.1810(2) 0.3961(2) 0.24730(16) 0.0234(6) Uani 1 1 d . . . . .
B8 B 0.2542(2) 0.4686(2) 0.20037(16) 0.0213(6) Uani 1 1 d . . . . .
B9 B 0.29751(19) 0.3902(2) 0.13575(15) 0.0190(5) Uani 1 1 d . . . . .
B10 B 0.25042(19) 0.2686(2) 0.14220(15) 0.0180(5) Uani 1 1 d . . . . .
B11 B 0.17872(19) 0.2723(2) 0.21127(16) 0.0196(6) Uani 1 1 d . . . . .
B12 B 0.18322(19) 0.3758(2) 0.15129(15) 0.0187(5) Uani 1 1 d . . . . .

loop_
_atom_site_aniso_label
_atom_site_aniso_U_11
_atom_site_aniso_U_22
_atom_site_aniso_U_33
_atom_site_aniso_U_23
_atom_site_aniso_U_13
_atom_site_aniso_U_12
In1_a 0.0366(4) 0.0372(3) 0.0215(3) -0.0059(2) 0.0015(2) -0.0083(3)
In1'_b 0.0306(6) 0.0398(4) 0.0256(5) -0.0077(4) -0.0008(3) 0.0063(4)
C1A 0.0272(13) 0.0206(12) 0.0165(11) -0.0023(10) 0.0034(10) -0.0002(10)
C2A 0.0312(14) 0.0262(14) 0.0233(13) -0.0002(11) -0.0011(11) 0.0061(11)
C3A 0.051(2) 0.0234(14) 0.0346(16) 0.0082(12) -0.0006(14) 0.0047(13)
C4A 0.0452(19) 0.0285(16) 0.049(2) 0.0121(14) 0.0014(15) -0.0120(14)
C5A 0.0276(15) 0.0352(16) 0.0382(16) 0.0091(13) -0.0001(12) -0.0059(12)
C6A 0.0302(14) 0.0218(13) 0.0197(12) 0.0031(10) 0.0025(10) 0.0012(11)
C7A 0.0285(14) 0.0259(14) 0.0362(16) 0.0010(12) 0.0070(12) -0.0015(11)
C1B_a 0.0323(16) 0.0262(14) 0.0286(16) -0.0019(13) -0.0037(14) -0.0057(13)
C2B_a 0.0317(16) 0.0293(14) 0.0262(15) -0.0019(13) -0.0030(13) -0.0054(13)
C3B_a 0.0254(16) 0.0287(15) 0.0250(15) 0.0016(13) -0.0020(13) -0.0064(14)
C4B_a 0.0321(17) 0.0330(17) 0.0329(17) -0.0025(15) -0.0025(15) -0.0044(16)
C5B_a 0.0364(18) 0.0337(17) 0.0318(16) -0.0047(15) 0.0014(15) -0.0018(15)
C6B_a 0.0355(18) 0.0297(16) 0.0268(15) -0.0037(14) -0.0009(14) -0.0046(15)
C7B_a 0.044(3) 0.029(2) 0.037(2) 0.0000(18) 0.000(2) 0.001(2)
C1B'_b 0.0261(16) 0.0242(15) 0.0239(15) -0.0003(14) 0.0013(13) -0.0050(15)
C2B'_b 0.033(2) 0.0256(17) 0.0245(16) -0.0025(15) 0.0014(16) -0.0062(16)
C3B'_b 0.0368(19) 0.0241(16) 0.0232(18) 0.0008(16) -0.0020(16) -0.0063(16)
C4B'_b 0.0312(19) 0.0239(17) 0.0231(18) -0.0042(16) -0.0023(16) -0.0025(17)
C5B'_b 0.0243(19) 0.0271(17) 0.0213(17) -0.0018(15) 0.0010(15) -0.0058(16)
C6B'_b 0.0251(17) 0.0277(16) 0.0239(16) -0.0001(15) 0.0008(15) -0.0050(15)
C7B'_b 0.021(3) 0.028(2) 0.026(3) -0.002(2) 0.003(2) 0.000(2)
C1C_a 0.0362(15) 0.0198(13) 0.0259(13) -0.0025(12) 0.0115(13) -0.0019(12)
C2C_a 0.0348(18) 0.0218(14) 0.0253(15) -0.0017(13) 0.0091(14) -0.0018(14)
C3C_a 0.0414(18) 0.0208(15) 0.0235(15) 0.0000(13) 0.0090(14) -0.0027(14)
C4C_a 0.0446(18) 0.0213(16) 0.0267(15) -0.0037(14) 0.0119(15) -0.0073(14)
C5C_a 0.0428(18) 0.0250(15) 0.0280(15) -0.0064(14) 0.0082(16) -0.0087(15)
C6C_a 0.0417(16) 0.0247(14) 0.0229(15) -0.0056(14) 0.0108(15) -0.0021(13)
C7C_a 0.037(2) 0.028(2) 0.030(2) 0.0047(18) 0.0146(19) -0.0015(18)
C1C'_b 0.0400(16) 0.0246(14) 0.0285(14) -0.0036(13) 0.0097(14) -0.0008(14)
C2C'_b 0.037(2) 0.0240(16) 0.0291(17) -0.0023(15) 0.0075(17) -0.0022(16)
C3C'_b 0.038(2) 0.0287(19) 0.0324(19) 0.0002(17) 0.0089(18) 0.0000(17)
C4C'_b 0.041(2) 0.0298(18) 0.0321(18) 0.0007(17) 0.0088(18) 0.0016(17)
C5C'_b 0.0419(19) 0.0285(17) 0.0308(18) -0.0024(17) 0.0090(18) -0.0012(16)
C6C'_b 0.0409(18) 0.0262(16) 0.0288(16) -0.0061(14) 0.0100(17) -0.0011(16)
C7C'_b 0.048(3) 0.033(3) 0.036(3) 0.003(2) 0.014(3) 0.000(3)
Cl2 0.0451(4) 0.0437(4) 0.0182(3) 0.0045(3) 0.0144(3) -0.0014(3)
Cl3 0.0484(4) 0.0325(4) 0.0244(3) -0.0111(3) 0.0002(3) 0.0079(3)
Cl4 0.0244(3) 0.0248(3) 0.0343(4) 0.0057(3) -0.0029(3) -0.0052(3)
Cl5 0.0208(3) 0.0343(4) 0.0267(3) -0.0003(3) 0.0102(2) 0.0061(3)
Cl6 0.0344(3) 0.0192(3) 0.0245(3) 0.0050(2) 0.0054(3) 0.0045(3)
Cl7 0.0320(4) 0.0437(4) 0.0398(4) -0.0041(3) 0.0175(3) 0.0138(3)
Cl8 0.0334(4) 0.0183(3) 0.0375(4) 0.0014(3) 0.0004(3) 0.0044(3)
Cl9 0.0314(3) 0.0363(4) 0.0200(3) 0.0106(3) 0.0066(3) -0.0068(3)
Cl10 0.0343(3) 0.0271(3) 0.0161(3) -0.0034(2) 0.0049(2) -0.0026(3)
Cl11 0.0237(3) 0.0322(3) 0.0296(3) 0.0074(3) 0.0092(3) -0.0049(3)
Cl12 0.0212(3) 0.0296(3) 0.0274(3) 0.0062(3) -0.0018(2) 0.0013(2)
C1 0.0221(12) 0.0214(12) 0.0154(11) 0.0010(9) 0.0046(9) 0.0026(10)
B2 0.0267(15) 0.0241(15) 0.0154(13) 0.0006(11) 0.0085(11) 0.0044(12)
B3 0.0277(15) 0.0229(14) 0.0175(13) -0.0033(11) 0.0032(11) 0.0055(12)
B4 0.0201(13) 0.0185(13) 0.0208(13) 0.0027(11) 0.0015(11) 0.0022(11)
B5 0.0189(13) 0.0209(14) 0.0162(13) 0.0009(10) 0.0055(10) 0.0015(11)
B6 0.0227(14) 0.0183(13) 0.0152(13) 0.0000(10) 0.0056(11) 0.0032(11)
B7 0.0222(14) 0.0282(15) 0.0212(14) -0.0007(12) 0.0080(11) 0.0040(12)
B8 0.0226(14) 0.0180(13) 0.0230(14) 0.0010(11) 0.0031(11) 0.0032(11)
B9 0.0195(13) 0.0219(14) 0.0158(13) 0.0034(11) 0.0040(10) 0.0003(11)
B10 0.0211(14) 0.0188(13) 0.0148(12) 0.0019(10) 0.0055(10) 0.0005(11)
B11 0.0199(14) 0.0224(14) 0.0185(13) 0.0033(11) 0.0087(11) 0.0005(11)
B12 0.0174(13) 0.0210(14) 0.0183(13) 0.0034(11) 0.0049(10) 0.0019(11)

loop_
_atom_type_symbol
_atom_type_description
_atom_type_scat_dispersion_real
_atom_type_scat_dispersion_imag
_atom_type_scat_source
C C 0.0033 0.0016 'International Tables Vol C Tables 4.2.6.8 and 6.1.1.4'
H H 0.0000 0.0000 'International Tables Vol C Tables 4.2.6.8 and 6.1.1.4'
B B 0.0013 0.0007 'International Tables Vol C Tables 4.2.6.8 and 6.1.1.4'
Cl Cl 0.1484 0.1585 'International Tables Vol C Tables 4.2.6.8 and 6.1.1.4'
In In -0.7276 1.3100 'International Tables Vol C Tables 4.2.6.8 and 6.1.1.4'

loop_
_geom_angle_atom_site_label_1
_geom_angle_atom_site_label_2
_geom_angle_atom_site_label_3
_geom_angle
C2A C1A C6A 118.0(2)
C2A C1A C7A 121.8(2)
C6A C1A C7A 120.1(2)
C3A C2A C1A 120.9(3)
C3A C2A H2A 119.6
C1A C2A H2A 119.6
C4A C3A C2A 120.3(3)
C4A C3A H3A 119.8
C2A C3A H3A 119.8
C5A C4A C3A 119.5(3)
C5A C4A H4A 120.3
C3A C4A H4A 120.3
C6A C5A C4A 120.2(3)
C6A C5A H5A 119.9
C4A C5A H5A 119.9
C5A C6A C1A 121.1(3)
C5A C6A H6A 119.5
C1A C6A H6A 119.5
C1A C7A H7A1 109.5
C1A C7A H7A2 109.4
H7A1 C7A H7A2 109.5
C1A C7A H7A3 109.4
H7A1 C7A H7A3 109.5
H7A2 C7A H7A3 109.5
C6B_a C1B_a C2B_a 117.5(4)
C6B_a C1B_a C7B_a 121.7(3)
C2B_a C1B_a C7B_a 120.7(3)
C3B_a C2B_a C1B_a 120.6(4)
C3B_a C2B_a H2B_a 119.7
C1B_a C2B_a H2B_a 119.7
C2B_a C3B_a C4B_a 119.5(5)
C2B_a C3B_a H3B_a 120.3
C4B_a C3B_a H3B_a 120.3
C5B_a C4B_a C3B_a 121.7(4)
C5B_a C4B_a H4B_a 119.1
C3B_a C4B_a H4B_a 119.1
C6B_a C5B_a C4B_a 117.5(4)
C6B_a C5B_a H5B_a 121.2
C4B_a C5B_a H5B_a 121.2
C5B_a C6B_a C1B_a 123.2(4)
C5B_a C6B_a H6B_a 118.4
C1B_a C6B_a H6B_a 118.4
C1B_a C7B_a H7B1_a 109.9
C1B_a C7B_a H7B2_a 109.2
H7B1_a C7B_a H7B2_a 109.5
C1B_a C7B_a H7B3_a 109.3
H7B1_a C7B_a H7B3_a 109.5
H7B2_a C7B_a H7B3_a 109.5
C2B'_b C1B'_b C6B'_b 118.2(5)
C2B'_b C1B'_b C7B'_b 121.3(4)
C6B'_b C1B'_b C7B'_b 120.5(4)
C1B'_b C2B'_b C3B'_b 121.2(5)
C1B'_b C2B'_b H2B'_b 119.4
C3B'_b C2B'_b H2B'_b 119.4
C2B'_b C3B'_b C4B'_b 119.5(5)
C2B'_b C3B'_b H3B'_b 120.2
C4B'_b C3B'_b H3B'_b 120.2
C3B'_b C4B'_b C5B'_b 120.5(5)
C3B'_b C4B'_b H4B'_b 119.8
C5B'_b C4B'_b H4B'_b 119.8
C6B'_b C5B'_b C4B'_b 118.6(5)
C6B'_b C5B'_b H5B'_b 120.7
C4B'_b C5B'_b H5B'_b 120.7
C5B'_b C6B'_b C1B'_b 122.0(6)
C5B'_b C6B'_b H6B'_b 119.0
C1B'_b C6B'_b H6B'_b 119.0
C1B'_b C7B'_b H7B4_b 109.7
C1B'_b C7B'_b H7B5_b 109.5
H7B4_b C7B'_b H7B5_b 109.5
C1B'_b C7B'_b H7B6_b 109.2
H7B4_b C7B'_b H7B6_b 109.5
H7B5_b C7B'_b H7B6_b 109.5
C6C_a C1C_a C2C_a 118.5(4)
C6C_a C1C_a C7C_a 120.8(3)
C2C_a C1C_a C7C_a 120.7(3)
C3C_a C2C_a C1C_a 120.6(4)
C3C_a C2C_a H2C_a 119.7
C1C_a C2C_a H2C_a 119.7
C2C_a C3C_a C4C_a 120.1(4)
C2C_a C3C_a H3C_a 119.9
C4C_a C3C_a H3C_a 119.9
C3C_a C4C_a C5C_a 119.9(4)
C3C_a C4C_a H4C_a 120.0
C5C_a C4C_a H4C_a 120.0
C6C_a C5C_a C4C_a 119.5(4)
C6C_a C5C_a H5C_a 120.2
C4C_a C5C_a H5C_a 120.2
C5C_a C6C_a C1C_a 121.3(4)
C5C_a C6C_a H6C_a 119.3
C1C_a C6C_a H6C_a 119.3
C1C_a C7C_a H7C1_a 109.3
C1C_a C7C_a H7C2_a 109.5
H7C1_a C7C_a H7C2_a 109.5
C1C_a C7C_a H7C3_a 109.6
H7C1_a C7C_a H7C3_a 109.5
H7C2_a C7C_a H7C3_a 109.5
C2C'_b C1C'_b C6C'_b 119.3(5)
C2C'_b C1C'_b C7C'_b 120.3(4)
C6C'_b C1C'_b C7C'_b 120.4(4)
C3C'_b C2C'_b C1C'_b 121.2(5)
C3C'_b C2C'_b H2C'_b 119.4
C1C'_b C2C'_b H2C'_b 119.4
C4C'_b C3C'_b C2C'_b 119.7(5)
C4C'_b C3C'_b H3C'_b 120.1
C2C'_b C3C'_b H3C'_b 120.1
C3C'_b C4C'_b C5C'_b 119.0(5)
C3C'_b C4C'_b H4C'_b 120.5
C5C'_b C4C'_b H4C'_b 120.5
C6C'_b C5C'_b C4C'_b 121.7(5)
C6C'_b C5C'_b H5C'_b 119.2
C4C'_b C5C'_b H5C'_b 119.2
C5C'_b C6C'_b C1C'_b 119.0(5)
C5C'_b C6C'_b H6C'_b 120.5
C1C'_b C6C'_b H6C'_b 120.5
C1C'_b C7C'_b H7C4_b 109.7
C1C'_b C7C'_b H7C5_b 109.8
H7C4_b C7C'_b H7C5_b 109.5
C1C'_b C7C'_b H7C6_b 108.9
H7C4_b C7C'_b H7C6_b 109.5
H7C5_b C7C'_b H7C6_b 109.5
B6 C1 B5 62.67(16)
B6 C1 B3 114.8(2)
B5 C1 B3 114.64(19)
B6 C1 B2 62.89(16)
B5 C1 B2 114.87(19)
B3 C1 B2 62.81(17)
B6 C1 B4 114.62(19)
B5 C1 B4 62.55(16)
B3 C1 B4 62.82(17)
B2 C1 B4 114.95(19)
B6 C1 H1 117.7
B5 C1 H1 117.8
B3 C1 H1 117.6
B2 C1 H1 117.5
B4 C1 H1 117.7
C1 B2 Cl2 119.44(19)
C1 B2 B7 104.8(2)
Cl2 B2 B7 125.77(19)
C1 B2 B11 104.61(19)
Cl2 B2 B11 127.0(2)
B7 B2 B11 60.69(17)
C1 B2 B3 58.56(16)
Cl2 B2 B3 118.81(19)
B7 B2 B3 59.99(17)
B11 B2 B3 108.3(2)
C1 B2 B6 58.49(15)
Cl2 B2 B6 120.59(19)
B7 B2 B6 108.30(19)
B11 B2 B6 59.79(16)
B3 B2 B6 107.7(2)
C1 B3 Cl3 121.06(19)
C1 B3 B8 104.68(19)
Cl3 B3 B8 125.5(2)
C1 B3 B7 104.6(2)
Cl3 B3 B7 124.88(19)
B8 B3 B7 60.69(17)
C1 B3 B2 58.63(16)
Cl3 B3 B2 119.84(19)
B8 B3 B2 108.2(2)
B7 B3 B2 59.68(17)
C1 B3 B4 58.68(15)
Cl3 B3 B4 120.4(2)
B8 B3 B4 60.07(16)
B7 B3 B4 108.7(2)
B2 B3 B4 108.1(2)
C1 B4 Cl4 121.59(18)
C1 B4 B9 104.55(19)
Cl4 B4 B9 125.05(19)
C1 B4 B5 58.61(15)
Cl4 B4 B5 120.51(19)
B9 B4 B5 59.88(16)
C1 B4 B8 104.1(2)
Cl4 B4 B8 125.14(19)
B9 B4 B8 60.58(16)
B5 B4 B8 108.1(2)
C1 B4 B3 58.50(15)
Cl4 B4 B3 120.28(19)
B9 B4 B3 108.1(2)
B5 B4 B3 107.9(2)
B8 B4 B3 59.52(16)
C1 B5 Cl5 121.25(18)
C1 B5 B9 104.62(19)
Cl5 B5 B9 125.74(18)
C1 B5 B10 104.60(19)
Cl5 B5 B10 124.35(18)
B9 B5 B10 60.79(16)
C1 B5 B4 58.84(15)
Cl5 B5 B4 121.09(19)
B9 B5 B4 59.76(16)
B10 B5 B4 108.50(19)
C1 B5 B6 58.65(15)
Cl5 B5 B6 119.18(18)
B9 B5 B6 108.36(19)
B10 B5 B6 59.74(15)
B4 B5 B6 108.26(19)
C1 B6 Cl6 121.39(18)
C1 B6 B10 104.83(19)
Cl6 B6 B10 124.90(18)
C1 B6 B11 104.70(19)
Cl6 B6 B11 124.68(19)
B10 B6 B11 60.83(16)
C1 B6 B5 58.68(15)
Cl6 B6 B5 120.35(18)
B10 B6 B5 60.01(16)
B11 B6 B5 108.63(19)
C1 B6 B2 58.62(15)
Cl6 B6 B2 120.12(18)
B10 B6 B2 108.44(19)
B11 B6 B2 59.77(16)
B5 B6 B2 108.1(2)
B2 B7 Cl7 122.03(19)
B2 B7 B3 60.33(17)
Cl7 B7 B3 121.72(19)
B2 B7 B12 107.2(2)
Cl7 B7 B12 122.56(19)
B3 B7 B12 106.9(2)
B2 B7 B11 59.69(17)
Cl7 B7 B11 122.2(2)
B3 B7 B11 107.8(2)
B12 B7 B11 59.81(16)
B2 B7 B8 107.7(2)
Cl7 B7 B8 121.7(2)
B3 B7 B8 59.43(16)
B12 B7 B8 59.60(16)
B11 B7 B8 107.73(19)
B3 B8 Cl8 121.57(19)
B3 B8 B12 107.6(2)
Cl8 B8 B12 122.40(19)
B3 B8 B4 60.41(16)
Cl8 B8 B4 121.47(19)
B12 B8 B4 107.4(2)
B3 B8 B9 107.9(2)
Cl8 B8 B9 121.70(19)
B12 B8 B9 60.12(16)
B4 B8 B9 59.37(16)
B3 B8 B7 59.88(17)
Cl8 B8 B7 121.66(19)
B12 B8 B7 60.06(16)
B4 B8 B7 108.3(2)
B9 B8 B7 108.4(2)
B4 B9 B5 60.36(16)
B4 B9 Cl9 121.15(19)
B5 B9 Cl9 122.32(18)
B4 B9 B12 107.58(19)
B5 B9 B12 107.25(19)
Cl9 B9 B12 122.25(18)
B4 B9 B8 60.04(16)
B5 B9 B8 108.03(19)
Cl9 B9 B8 121.07(19)
B12 B9 B8 59.65(16)
B4 B9 B10 108.16(19)
B5 B9 B10 59.75(16)
Cl9 B9 B10 122.51(18)
B12 B9 B10 59.68(16)
B8 B9 B10 107.75(19)
Cl10 B10 B6 121.90(18)
Cl10 B10 B5 121.38(18)
B6 B10 B5 60.24(16)
Cl10 B10 B12 122.58(18)
B6 B10 B12 107.28(19)
B5 B10 B12 107.3(2)
Cl10 B10 B9 121.52(18)
B6 B10 B9 107.71(19)
B5 B10 B9 59.46(15)
B12 B10 B9 59.99(16)
Cl10 B10 B11 122.25(19)
B6 B10 B11 59.70(15)
B5 B10 B11 107.92(19)
B12 B10 B11 59.86(15)
B9 B10 B11 108.04(19)
B2 B11 B6 60.44(16)
B2 B11 Cl11 121.42(18)
B6 B11 Cl11 120.84(19)
B2 B11 B12 107.2(2)
B6 B11 B12 107.00(19)
Cl11 B11 B12 123.34(19)
B2 B11 B7 59.61(16)
B6 B11 B7 108.0(2)
Cl11 B11 B7 122.51(18)
B12 B11 B7 59.97(16)
B2 B11 B10 107.9(2)
B6 B11 B10 59.47(15)
Cl11 B11 B10 121.55(19)
B12 B11 B10 59.73(15)
B7 B11 B10 108.1(2)
B8 B12 Cl12 120.35(19)
B8 B12 B10 108.72(19)
Cl12 B12 B10 121.47(18)
B8 B12 B11 108.7(2)
Cl12 B12 B11 122.62(18)
B10 B12 B11 60.42(15)
B8 B12 B7 60.34(17)
Cl12 B12 B7 121.81(18)
B10 B12 B7 108.81(19)
B11 B12 B7 60.22(16)
B8 B12 B9 60.22(16)
Cl12 B12 B9 120.14(18)
B10 B12 B9 60.33(16)
B11 B12 B9 108.76(19)
B7 B12 B9 108.7(2)

loop_
_geom_bond_atom_site_label_1
_geom_bond_atom_site_label_2
_geom_bond_distance
C1A C2A 1.397(4)
C1A C6A 1.400(4)
C1A C7A 1.502(4)
C2A C3A 1.389(4)
C2A H2A 0.9500
C3A C4A 1.387(5)
C3A H3A 0.9500
C4A C5A 1.387(4)
C4A H4A 0.9500
C5A C6A 1.385(4)
C5A H5A 0.9500
C6A H6A 0.9500
C7A H7A1 0.9800
C7A H7A2 0.9800
C7A H7A3 0.9800
C1B_a C6B_a 1.390(4)
C1B_a C2B_a 1.399(4)
C1B_a C7B_a 1.501(6)
C2B_a C3B_a 1.385(4)
C2B_a H2B_a 0.9500
C3B_a C4B_a 1.386(4)
C3B_a H3B_a 0.9500
C4B_a C5B_a 1.380(4)
C4B_a H4B_a 0.9500
C5B_a C6B_a 1.379(4)
C5B_a H5B_a 0.9500
C6B_a H6B_a 0.9500
C7B_a H7B1_a 0.9800
C7B_a H7B2_a 0.9800
C7B_a H7B3_a 0.9800
C1B'_b C2B'_b 1.389(4)
C1B'_b C6B'_b 1.393(4)
C1B'_b C7B'_b 1.507(6)
C2B'_b C3B'_b 1.393(4)
C2B'_b H2B'_b 0.9500
C3B'_b C4B'_b 1.395(4)
C3B'_b H3B'_b 0.9500
C4B'_b C5B'_b 1.395(4)
C4B'_b H4B'_b 0.9500
C5B'_b C6B'_b 1.393(4)
C5B'_b H5B'_b 0.9500
C6B'_b H6B'_b 0.9500
C7B'_b H7B4_b 0.9800
C7B'_b H7B5_b 0.9800
C7B'_b H7B6_b 0.9800
C1C_a C6C_a 1.393(4)
C1C_a C2C_a 1.398(4)
C1C_a C7C_a 1.515(5)
C2C_a C3C_a 1.390(4)
C2C_a H2C_a 0.9500
C3C_a C4C_a 1.391(3)
C3C_a H3C_a 0.9500
C4C_a C5C_a 1.391(3)
C4C_a H4C_a 0.9500
C5C_a C6C_a 1.389(4)
C5C_a H5C_a 0.9500
C6C_a H6C_a 0.9500
C7C_a H7C1_a 0.9800
C7C_a H7C2_a 0.9800
C7C_a H7C3_a 0.9800
C1C'_b C2C'_b 1.394(4)
C1C'_b C6C'_b 1.399(4)
C1C'_b C7C'_b 1.512(6)
C2C'_b C3C'_b 1.392(5)
C2C'_b H2C'_b 0.9500
C3C'_b C4C'_b 1.392(4)
C3C'_b H3C'_b 0.9500
C4C'_b C5C'_b 1.394(4)
C4C'_b H4C'_b 0.9500
C5C'_b C6C'_b 1.393(4)
C5C'_b H5C'_b 0.9500
C6C'_b H6C'_b 0.9500
C7C'_b H7C4_b 0.9800
C7C'_b H7C5_b 0.9800
C7C'_b H7C6_b 0.9800
Cl2 B2 1.761(3)
Cl3 B3 1.770(3)
Cl4 B4 1.766(3)
Cl5 B5 1.770(3)
Cl6 B6 1.769(3)
Cl7 B7 1.780(3)
Cl8 B8 1.781(3)
Cl9 B9 1.778(3)
Cl10 B10 1.772(3)
Cl11 B11 1.782(3)
Cl12 B12 1.785(3)
C1 B6 1.715(4)
C1 B5 1.716(4)
C1 B3 1.716(4)
C1 B2 1.718(4)
C1 B4 1.720(4)
C1 H1 1.1200
B2 B7 1.778(4)
B2 B11 1.779(4)
B2 B3 1.789(4)
B2 B6 1.791(4)
B3 B8 1.775(4)
B3 B7 1.783(4)
B3 B4 1.791(4)
B4 B9 1.773(4)
B4 B5 1.783(4)
B4 B8 1.785(4)
B5 B9 1.775(4)
B5 B10 1.780(4)
B5 B6 1.784(4)
B6 B10 1.775(4)
B6 B11 1.779(4)
B7 B12 1.792(4)
B7 B11 1.797(4)
B7 B8 1.798(4)
B8 B12 1.784(4)
B8 B9 1.794(4)
B9 B12 1.793(4)
B9 B10 1.799(4)
B10 B12 1.787(4)
B10 B11 1.799(4)
B11 B12 1.789(4)

loop_
_geom_torsion_atom_site_label_1
_geom_torsion_atom_site_label_2
_geom_torsion_atom_site_label_3
_geom_torsion_atom_site_label_4
_geom_torsion
C6A C1A C2A C3A 0.8(4)
C7A C1A C2A C3A -177.6(3)
C1A C2A C3A C4A 0.6(5)
C2A C3A C4A C5A -1.4(5)
C3A C4A C5A C6A 0.9(5)
C4A C5A C6A C1A 0.5(5)
C2A C1A C6A C5A -1.3(4)
C7A C1A C6A C5A 177.1(3)
C6B_a C1B_a C2B_a C3B_a 0.2(2)
C7B_a C1B_a C2B_a C3B_a -176.6(4)
C1B_a C2B_a C3B_a C4B_a 0.2(2)
C2B_a C3B_a C4B_a C5B_a -0.4(4)
C3B_a C4B_a C5B_a C6B_a 0.2(5)
C4B_a C5B_a C6B_a C1B_a 0.3(5)
C2B_a C1B_a C6B_a C5B_a -0.5(4)
C7B_a C1B_a C6B_a C5B_a 176.3(4)
C6B'_b C1B'_b C2B'_b C3B'_b 0.0(2)
C7B'_b C1B'_b C2B'_b C3B'_b -178.0(5)
C1B'_b C2B'_b C3B'_b C4B'_b 0.2(2)
C2B'_b C3B'_b C4B'_b C5B'_b -0.6(4)
C3B'_b C4B'_b C5B'_b C6B'_b 0.8(6)
C4B'_b C5B'_b C6B'_b C1B'_b -0.6(6)
C2B'_b C1B'_b C6B'_b C5B'_b 0.2(5)
C7B'_b C1B'_b C6B'_b C5B'_b 178.2(6)
C6C_a C1C_a C2C_a C3C_a -0.1(2)
C7C_a C1C_a C2C_a C3C_a 178.9(4)
C1C_a C2C_a C3C_a C4C_a -0.2(2)
C2C_a C3C_a C4C_a C5C_a 0.5(4)
C3C_a C4C_a C5C_a C6C_a -0.5(5)
C4C_a C5C_a C6C_a C1C_a 0.2(5)
C2C_a C1C_a C6C_a C5C_a 0.1(4)
C7C_a C1C_a C6C_a C5C_a -178.9(4)
C6C'_b C1C'_b C2C'_b C3C'_b 0.0(2)
C7C'_b C1C'_b C2C'_b C3C'_b -178.1(6)
C1C'_b C2C'_b C3C'_b C4C'_b 0.1(2)
C2C'_b C3C'_b C4C'_b C5C'_b -0.2(5)
C3C'_b C4C'_b C5C'_b C6C'_b 0.3(6)
C4C'_b C5C'_b C6C'_b C1C'_b -0.2(6)
C2C'_b C1C'_b C6C'_b C5C'_b 0.0(5)
C7C'_b C1C'_b C6C'_b C5C'_b 178.2(6)
B6 C1 B2 Cl2 109.8(2)
B5 C1 B2 Cl2 146.16(19)
B3 C1 B2 Cl2 -107.7(2)
B4 C1 B2 Cl2 -144.0(2)
B6 C1 B2 B7 -102.6(2)
B5 C1 B2 B7 -66.3(3)
B3 C1 B2 B7 39.83(19)
B4 C1 B2 B7 3.5(3)
B6 C1 B2 B11 -39.67(18)
B5 C1 B2 B11 -3.4(3)
B3 C1 B2 B11 102.8(2)
B4 C1 B2 B11 66.5(3)
B6 C1 B2 B3 -142.5(2)
B5 C1 B2 B3 -106.2(2)
B4 C1 B2 B3 -36.3(2)
B5 C1 B2 B6 36.3(2)
B3 C1 B2 B6 142.5(2)
B4 C1 B2 B6 106.1(2)
B6 C1 B3 Cl3 144.9(2)
B5 C1 B3 Cl3 -145.2(2)
B2 C1 B3 Cl3 108.2(2)
B4 C1 B3 Cl3 -108.9(2)
B6 C1 B3 B8 -65.9(3)
B5 C1 B3 B8 3.9(3)
B2 C1 B3 B8 -102.6(2)
B4 C1 B3 B8 40.26(19)
B6 C1 B3 B7 -3.0(3)
B5 C1 B3 B7 66.9(3)
B2 C1 B3 B7 -39.64(19)
B4 C1 B3 B7 103.2(2)
B6 C1 B3 B2 36.68(19)
B5 C1 B3 B2 106.5(2)
B4 C1 B3 B2 142.8(2)
B6 C1 B3 B4 -106.2(2)
B5 C1 B3 B4 -36.3(2)
B2 C1 B3 B4 -142.8(2)
Cl2 B2 B3 C1 108.7(2)
B7 B2 B3 C1 -134.3(2)
B11 B2 B3 C1 -96.2(2)
B6 B2 B3 C1 -33.03(18)
C1 B2 B3 Cl3 -110.3(2)
Cl2 B2 B3 Cl3 -1.6(3)
B7 B2 B3 Cl3 115.4(2)
B11 B2 B3 Cl3 153.45(19)
B6 B2 B3 Cl3 -143.3(2)
C1 B2 B3 B8 96.4(2)
Cl2 B2 B3 B8 -154.82(19)
B7 B2 B3 B8 -37.90(19)
B11 B2 B3 B8 0.2(3)
B6 B2 B3 B8 63.4(2)
C1 B2 B3 B7 134.3(2)
Cl2 B2 B3 B7 -116.9(2)
B11 B2 B3 B7 38.10(19)
B6 B2 B3 B7 101.3(2)
C1 B2 B3 B4 32.88(18)
Cl2 B2 B3 B4 141.61(19)
B7 B2 B3 B4 -101.5(2)
B11 B2 B3 B4 -63.4(2)
B6 B2 B3 B4 -0.2(3)
B6 C1 B4 Cl4 -145.0(2)
B5 C1 B4 Cl4 -108.8(2)
B3 C1 B4 Cl4 108.5(2)
B2 C1 B4 Cl4 144.8(2)
B6 C1 B4 B9 3.9(3)
B5 C1 B4 B9 40.04(18)
B3 C1 B4 B9 -102.6(2)
B2 C1 B4 B9 -66.3(2)
B6 C1 B4 B5 -36.17(19)
B3 C1 B4 B5 -142.7(2)
B2 C1 B4 B5 -106.3(2)
B6 C1 B4 B8 66.6(2)
B5 C1 B4 B8 102.8(2)
B3 C1 B4 B8 -39.87(18)
B2 C1 B4 B8 -3.5(3)
B6 C1 B4 B3 106.5(2)
B5 C1 B4 B3 142.7(2)
B2 C1 B4 B3 36.3(2)
Cl3 B3 B4 C1 110.1(2)
B8 B3 B4 C1 -133.8(2)
B7 B3 B4 C1 -96.1(2)
B2 B3 B4 C1 -32.86(18)
C1 B3 B4 Cl4 -110.7(2)
Cl3 B3 B4 Cl4 -0.6(3)
B8 B3 B4 Cl4 115.5(2)
B7 B3 B4 Cl4 153.19(19)
B2 B3 B4 Cl4 -143.57(19)
C1 B3 B4 B9 96.3(2)
Cl3 B3 B4 B9 -153.64(19)
B8 B3 B4 B9 -37.57(19)
B7 B3 B4 B9 0.2(3)
B2 B3 B4 B9 63.4(2)
C1 B3 B4 B5 32.96(18)
Cl3 B3 B4 B5 143.06(19)
B8 B3 B4 B5 -100.9(2)
B7 B3 B4 B5 -63.1(2)
B2 B3 B4 B5 0.1(3)
C1 B3 B4 B8 133.8(2)
Cl3 B3 B4 B8 -116.1(2)
B7 B3 B4 B8 37.7(2)
B2 B3 B4 B8 101.0(2)
B6 C1 B5 Cl5 -107.3(2)
B3 C1 B5 Cl5 146.2(2)
B2 C1 B5 Cl5 -143.7(2)
B4 C1 B5 Cl5 109.8(2)
B6 C1 B5 B9 102.8(2)
B3 C1 B5 B9 -3.6(3)
B2 C1 B5 B9 66.5(2)
B4 C1 B5 B9 -40.00(18)
B6 C1 B5 B10 39.80(18)
B3 C1 B5 B10 -66.6(3)
B2 C1 B5 B10 3.4(3)
B4 C1 B5 B10 -103.0(2)
B6 C1 B5 B4 142.8(2)
B3 C1 B5 B4 36.4(2)
B2 C1 B5 B4 106.4(2)
B3 C1 B5 B6 -106.4(2)
B2 C1 B5 B6 -36.4(2)
B4 C1 B5 B6 -142.8(2)
Cl4 B4 B5 C1 110.7(2)
B9 B4 B5 C1 -134.0(2)
B8 B4 B5 C1 -95.8(2)
B3 B4 B5 C1 -32.91(18)
C1 B4 B5 Cl5 -110.1(2)
Cl4 B4 B5 Cl5 0.6(3)
B9 B4 B5 Cl5 116.0(2)
B8 B4 B5 Cl5 154.10(19)
B3 B4 B5 Cl5 -142.99(19)
C1 B4 B5 B9 134.0(2)
Cl4 B4 B5 B9 -115.4(2)
B8 B4 B5 B9 38.13(18)
B3 B4 B5 B9 101.0(2)
C1 B4 B5 B10 96.2(2)
Cl4 B4 B5 B10 -153.13(18)
B9 B4 B5 B10 -37.74(18)
B8 B4 B5 B10 0.4(3)
B3 B4 B5 B10 63.3(2)
C1 B4 B5 B6 32.90(18)
Cl4 B4 B5 B6 143.56(19)
B9 B4 B5 B6 -101.1(2)
B8 B4 B5 B6 -62.9(2)
B3 B4 B5 B6 0.0(3)
B5 C1 B6 Cl6 108.8(2)
B3 C1 B6 Cl6 -145.09(19)
B2 C1 B6 Cl6 -108.4(2)
B4 C1 B6 Cl6 144.89(19)
B5 C1 B6 B10 -39.98(18)
B3 C1 B6 B10 66.2(2)
B2 C1 B6 B10 102.8(2)
B4 C1 B6 B10 -3.9(3)
B5 C1 B6 B11 -103.1(2)
B3 C1 B6 B11 3.0(3)
B2 C1 B6 B11 39.68(18)
B4 C1 B6 B11 -67.0(2)
B3 C1 B6 B5 106.1(2)
B2 C1 B6 B5 142.8(2)
B4 C1 B6 B5 36.1(2)
B5 C1 B6 B2 -142.8(2)
B3 C1 B6 B2 -36.6(2)
B4 C1 B6 B2 -106.7(2)
Cl5 B5 B6 C1 110.8(2)
B9 B5 B6 C1 -96.3(2)
B10 B5 B6 C1 -134.2(2)
B4 B5 B6 C1 -32.97(18)
C1 B5 B6 Cl6 -110.5(2)
Cl5 B5 B6 Cl6 0.3(3)
B9 B5 B6 Cl6 153.23(18)
B10 B5 B6 Cl6 115.3(2)
B4 B5 B6 Cl6 -143.47(19)
C1 B5 B6 B10 134.2(2)
Cl5 B5 B6 B10 -115.0(2)
B9 B5 B6 B10 37.91(18)
B4 B5 B6 B10 101.2(2)
C1 B5 B6 B11 96.2(2)
Cl5 B5 B6 B11 -152.96(18)
B9 B5 B6 B11 -0.1(3)
B10 B5 B6 B11 -37.97(19)
B4 B5 B6 B11 63.2(2)
C1 B5 B6 B2 32.89(18)
Cl5 B5 B6 B2 143.72(19)
B9 B5 B6 B2 -63.4(2)
B10 B5 B6 B2 -101.3(2)
B4 B5 B6 B2 -0.1(3)
Cl2 B2 B6 C1 -107.9(2)
B7 B2 B6 C1 96.5(2)
B11 B2 B6 C1 134.4(2)
B3 B2 B6 C1 33.06(18)
C1 B2 B6 Cl6 110.6(2)
Cl2 B2 B6 Cl6 2.7(3)
B7 B2 B6 Cl6 -152.9(2)
B11 B2 B6 Cl6 -115.0(2)
B3 B2 B6 Cl6 143.6(2)
C1 B2 B6 B10 -96.5(2)
Cl2 B2 B6 B10 155.6(2)
B7 B2 B6 B10 0.0(3)
B11 B2 B6 B10 37.91(19)
B3 B2 B6 B10 -63.4(2)
C1 B2 B6 B11 -134.4(2)
Cl2 B2 B6 B11 117.7(2)
B7 B2 B6 B11 -37.89(19)
B3 B2 B6 B11 -101.3(2)
C1 B2 B6 B5 -32.92(18)
Cl2 B2 B6 B5 -140.8(2)
B7 B2 B6 B5 63.6(3)
B11 B2 B6 B5 101.5(2)
B3 B2 B6 B5 0.1(3)
C1 B2 B7 Cl7 -150.1(2)
Cl2 B2 B7 Cl7 -5.3(4)
B11 B2 B7 Cl7 111.2(2)
B3 B2 B7 Cl7 -110.9(2)
B6 B2 B7 Cl7 148.7(2)
C1 B2 B7 B3 -39.13(18)
Cl2 B2 B7 B3 105.7(3)
B11 B2 B7 B3 -137.8(2)
B6 B2 B7 B3 -100.3(2)
C1 B2 B7 B12 60.9(2)
Cl2 B2 B7 B12 -154.3(2)
B11 B2 B7 B12 -37.80(19)
B3 B2 B7 B12 100.0(2)
B6 B2 B7 B12 -0.3(3)
C1 B2 B7 B11 98.7(2)
Cl2 B2 B7 B11 -116.5(3)
B3 B2 B7 B11 137.8(2)
B6 B2 B7 B11 37.49(19)
C1 B2 B7 B8 -1.9(3)
Cl2 B2 B7 B8 142.9(2)
B11 B2 B7 B8 -100.6(2)
B3 B2 B7 B8 37.23(19)
B6 B2 B7 B8 -63.1(3)
C1 B3 B7 B2 39.13(18)
Cl3 B3 B7 B2 -107.2(2)
B8 B3 B7 B2 138.0(2)
B4 B3 B7 B2 100.5(2)
C1 B3 B7 Cl7 150.6(2)
Cl3 B3 B7 Cl7 4.3(4)
B8 B3 B7 Cl7 -110.6(2)
B2 B3 B7 Cl7 111.4(2)
B4 B3 B7 Cl7 -148.0(2)
C1 B3 B7 B12 -61.4(2)
Cl3 B3 B7 B12 152.4(2)
B8 B3 B7 B12 37.50(19)
B2 B3 B7 B12 -100.5(2)
B4 B3 B7 B12 0.0(3)
C1 B3 B7 B11 1.6(3)
Cl3 B3 B7 B11 -144.7(2)
B8 B3 B7 B11 100.5(2)
B2 B3 B7 B11 -37.52(18)
B4 B3 B7 B11 63.0(3)
C1 B3 B7 B8 -98.9(2)
Cl3 B3 B7 B8 114.9(3)
B2 B3 B7 B8 -138.0(2)
B4 B3 B7 B8 -37.47(19)
C1 B3 B8 Cl8 -150.4(2)
Cl3 B3 B8 Cl8 -3.0(4)
B7 B3 B8 Cl8 110.8(2)
B2 B3 B8 Cl8 148.3(2)
B4 B3 B8 Cl8 -110.8(2)
C1 B3 B8 B12 60.9(2)
Cl3 B3 B8 B12 -151.8(2)
B7 B3 B8 B12 -37.88(19)
B2 B3 B8 B12 -0.4(3)
B4 B3 B8 B12 100.4(2)
C1 B3 B8 B4 -39.57(18)
Cl3 B3 B8 B4 107.8(3)
B7 B3 B8 B4 -138.3(2)
B2 B3 B8 B4 -100.9(2)
C1 B3 B8 B9 -2.6(3)
Cl3 B3 B8 B9 144.8(2)
B7 B3 B8 B9 -101.3(2)
B2 B3 B8 B9 -63.9(2)
B4 B3 B8 B9 36.97(19)
C1 B3 B8 B7 98.7(2)
Cl3 B3 B8 B7 -113.9(3)
B2 B3 B8 B7 37.46(19)
B4 B3 B8 B7 138.3(2)
C1 B4 B8 B3 39.36(18)
Cl4 B4 B8 B3 -107.5(2)
B9 B4 B8 B3 138.3(2)
B5 B4 B8 B3 100.5(2)
C1 B4 B8 Cl8 150.35(19)
Cl4 B4 B8 Cl8 3.5(3)
B9 B4 B8 Cl8 -110.7(2)
B5 B4 B8 Cl8 -148.52(19)
B3 B4 B8 Cl8 111.0(2)
C1 B4 B8 B12 -61.4(2)
Cl4 B4 B8 B12 151.7(2)
B9 B4 B8 B12 37.57(18)
B5 B4 B8 B12 -0.2(3)
B3 B4 B8 B12 -100.7(2)
C1 B4 B8 B9 -98.9(2)
Cl4 B4 B8 B9 114.2(2)
B5 B4 B8 B9 -37.81(18)
B3 B4 B8 B9 -138.3(2)
C1 B4 B8 B7 2.1(3)
Cl4 B4 B8 B7 -144.8(2)
B9 B4 B8 B7 101.0(2)
B5 B4 B8 B7 63.2(2)
B3 B4 B8 B7 -37.29(19)
B2 B7 B8 B3 -37.63(19)
Cl7 B7 B8 B3 110.7(2)
B12 B7 B8 B3 -137.5(2)
B11 B7 B8 B3 -100.6(2)
B2 B7 B8 Cl8 -148.3(2)
Cl7 B7 B8 Cl8 0.0(3)
B3 B7 B8 Cl8 -110.7(2)
B12 B7 B8 Cl8 111.8(2)
B11 B7 B8 Cl8 148.7(2)
B2 B7 B8 B12 99.9(2)
Cl7 B7 B8 B12 -111.8(2)
B3 B7 B8 B12 137.5(2)
B11 B7 B8 B12 36.89(19)
B2 B7 B8 B4 -0.1(3)
Cl7 B7 B8 B4 148.2(2)
B3 B7 B8 B4 37.52(19)
B12 B7 B8 B4 -100.0(2)
B11 B7 B8 B4 -63.1(2)
B2 B7 B8 B9 62.8(2)
Cl7 B7 B8 B9 -148.9(2)
B3 B7 B8 B9 100.4(2)
B12 B7 B8 B9 -37.08(19)
B11 B7 B8 B9 -0.2(3)
C1 B4 B9 B5 -39.42(17)
Cl4 B4 B9 B5 108.1(2)
B8 B4 B9 B5 -137.6(2)
B3 B4 B9 B5 -100.5(2)
C1 B4 B9 Cl9 -151.44(19)
Cl4 B4 B9 Cl9 -4.0(3)
B5 B4 B9 Cl9 -112.0(2)
B8 B4 B9 Cl9 110.3(2)
B3 B4 B9 Cl9 147.44(19)
C1 B4 B9 B12 60.8(2)
Cl4 B4 B9 B12 -151.7(2)
B5 B4 B9 B12 100.2(2)
B8 B4 B9 B12 -37.40(19)
B3 B4 B9 B12 -0.3(3)
C1 B4 B9 B8 98.2(2)
Cl4 B4 B9 B8 -114.3(2)
B5 B4 B9 B8 137.6(2)
B3 B4 B9 B8 37.11(19)
C1 B4 B9 B10 -2.2(2)
Cl4 B4 B9 B10 145.2(2)
B5 B4 B9 B10 37.19(18)
B8 B4 B9 B10 -100.4(2)
B3 B4 B9 B10 -63.3(2)
C1 B5 B9 B4 39.55(18)
Cl5 B5 B9 B4 -108.5(2)
B10 B5 B9 B4 138.3(2)
B6 B5 B9 B4 100.9(2)
C1 B5 B9 Cl9 149.68(19)
Cl5 B5 B9 Cl9 1.7(3)
B10 B5 B9 Cl9 -111.5(2)
B4 B5 B9 Cl9 110.1(2)
B6 B5 B9 Cl9 -149.00(19)
C1 B5 B9 B12 -61.2(2)
Cl5 B5 B9 B12 150.7(2)
B10 B5 B9 B12 37.53(18)
B4 B5 B9 B12 -100.8(2)
B6 B5 B9 B12 0.1(3)
C1 B5 B9 B8 1.7(3)
Cl5 B5 B9 B8 -146.3(2)
B10 B5 B9 B8 100.4(2)
B4 B5 B9 B8 -37.87(19)
B6 B5 B9 B8 63.0(2)
C1 B5 B9 B10 -98.8(2)
Cl5 B5 B9 B10 113.2(2)
B4 B5 B9 B10 -138.3(2)
B6 B5 B9 B10 -37.45(18)
B3 B8 B9 B4 -37.43(19)
Cl8 B8 B9 B4 110.3(2)
B12 B8 B9 B4 -137.9(2)
B7 B8 B9 B4 -100.8(2)
B3 B8 B9 B5 0.6(3)
Cl8 B8 B9 B5 148.35(19)
B12 B8 B9 B5 -99.8(2)
B4 B8 B9 B5 38.02(19)
B7 B8 B9 B5 -62.8(2)
B3 B8 B9 Cl9 -147.90(19)
Cl8 B8 B9 Cl9 -0.1(3)
B12 B8 B9 Cl9 111.7(2)
B4 B8 B9 Cl9 -110.5(2)
B7 B8 B9 Cl9 148.73(19)
B3 B8 B9 B12 100.4(2)
Cl8 B8 B9 B12 -111.8(2)
B4 B8 B9 B12 137.9(2)
B7 B8 B9 B12 37.06(19)
B3 B8 B9 B10 63.7(2)
Cl8 B8 B9 B10 -148.53(19)
B12 B8 B9 B10 -36.72(18)
B4 B8 B9 B10 101.1(2)
B7 B8 B9 B10 0.3(3)
C1 B6 B10 Cl10 149.85(19)
Cl6 B6 B10 Cl10 2.5(3)
B11 B6 B10 Cl10 -111.4(2)
B5 B6 B10 Cl10 110.5(2)
B2 B6 B10 Cl10 -148.81(19)
C1 B6 B10 B5 39.32(18)
Cl6 B6 B10 B5 -108.0(2)
B11 B6 B10 B5 138.1(2)
B2 B6 B10 B5 100.7(2)
C1 B6 B10 B12 -61.1(2)
Cl6 B6 B10 B12 151.6(2)
B11 B6 B10 B12 37.73(19)
B5 B6 B10 B12 -100.4(2)
B2 B6 B10 B12 0.3(3)
C1 B6 B10 B9 2.2(2)
Cl6 B6 B10 B9 -145.1(2)
B11 B6 B10 B9 100.9(2)
B5 B6 B10 B9 -37.16(18)
B2 B6 B10 B9 63.5(2)
C1 B6 B10 B11 -98.8(2)
Cl6 B6 B10 B11 113.9(2)
B5 B6 B10 B11 -138.1(2)
B2 B6 B10 B11 -37.45(19)
C1 B5 B10 Cl10 -150.62(18)
Cl5 B5 B10 Cl10 -4.8(3)
B9 B5 B10 Cl10 110.6(2)
B4 B5 B10 Cl10 147.84(18)
B6 B5 B10 Cl10 -111.4(2)
C1 B5 B10 B6 -39.26(17)
Cl5 B5 B10 B6 106.6(2)
B9 B5 B10 B6 -138.1(2)
B4 B5 B10 B6 -100.8(2)
C1 B5 B10 B12 61.1(2)
Cl5 B5 B10 B12 -153.03(19)
B9 B5 B10 B12 -37.67(18)
B4 B5 B10 B12 -0.4(2)
B6 B5 B10 B12 100.4(2)
C1 B5 B10 B9 98.8(2)
Cl5 B5 B10 B9 -115.4(2)
B4 B5 B10 B9 37.28(18)
B6 B5 B10 B9 138.1(2)
C1 B5 B10 B11 -2.0(2)
Cl5 B5 B10 B11 143.8(2)
B9 B5 B10 B11 -100.8(2)
B4 B5 B10 B11 -63.5(2)
B6 B5 B10 B11 37.29(18)
B4 B9 B10 Cl10 -147.79(19)
B5 B9 B10 Cl10 -110.3(2)
Cl9 B9 B10 Cl10 0.9(3)
B12 B9 B10 Cl10 112.0(2)
B8 B9 B10 Cl10 148.75(19)
B4 B9 B10 B6 0.0(3)
B5 B9 B10 B6 37.51(18)
Cl9 B9 B10 B6 148.75(19)
B12 B9 B10 B6 -100.1(2)
B8 B9 B10 B6 -63.4(2)
B4 B9 B10 B5 -37.46(18)
Cl9 B9 B10 B5 111.2(2)
B12 B9 B10 B5 -137.6(2)
B8 B9 B10 B5 -100.9(2)
B4 B9 B10 B12 100.2(2)
B5 B9 B10 B12 137.6(2)
Cl9 B9 B10 B12 -111.1(2)
B8 B9 B10 B12 36.71(18)
B4 B9 B10 B11 63.1(2)
B5 B9 B10 B11 100.6(2)
Cl9 B9 B10 B11 -148.18(19)
B12 B9 B10 B11 -37.06(18)
B8 B9 B10 B11 -0.4(3)
C1 B2 B11 B6 39.03(18)
Cl2 B2 B11 B6 -107.4(3)
B7 B2 B11 B6 138.0(2)
B3 B2 B11 B6 100.3(2)
C1 B2 B11 Cl11 149.16(19)
Cl2 B2 B11 Cl11 2.8(3)
B7 B2 B11 Cl11 -111.8(2)
B3 B2 B11 Cl11 -149.62(19)
B6 B2 B11 Cl11 110.1(2)
C1 B2 B11 B12 -61.1(2)
Cl2 B2 B11 B12 152.5(2)
B7 B2 B11 B12 37.89(19)
B3 B2 B11 B12 0.1(3)
B6 B2 B11 B12 -100.1(2)
C1 B2 B11 B7 -99.0(2)
Cl2 B2 B11 B7 114.6(3)
B3 B2 B11 B7 -37.78(19)
B6 B2 B11 B7 -138.0(2)
C1 B2 B11 B10 1.9(3)
Cl2 B2 B11 B10 -144.5(2)
B7 B2 B11 B10 100.9(2)
B3 B2 B11 B10 63.1(2)
B6 B2 B11 B10 -37.18(19)
C1 B6 B11 B2 -39.11(18)
Cl6 B6 B11 B2 107.6(2)
B10 B6 B11 B2 -138.1(2)
B5 B6 B11 B2 -100.5(2)
C1 B6 B11 Cl11 -150.17(18)
Cl6 B6 B11 Cl11 -3.4(3)
B10 B6 B11 Cl11 110.8(2)
B5 B6 B11 Cl11 148.43(19)
B2 B6 B11 Cl11 -111.1(2)
C1 B6 B11 B12 61.4(2)
Cl6 B6 B11 B12 -151.84(19)
B10 B6 B11 B12 -37.60(18)
B5 B6 B11 B12 0.0(3)
B2 B6 B11 B12 100.5(2)
C1 B6 B11 B7 -1.8(2)
Cl6 B6 B11 B7 144.97(19)
B10 B6 B11 B7 -100.8(2)
B5 B6 B11 B7 -63.2(2)
B2 B6 B11 B7 37.33(19)
C1 B6 B11 B10 99.0(2)
Cl6 B6 B11 B10 -114.2(2)
B5 B6 B11 B10 37.61(18)
B2 B6 B11 B10 138.1(2)
Cl7 B7 B11 B2 -111.0(2)
B3 B7 B11 B2 37.81(19)
B12 B7 B11 B2 137.3(2)
B8 B7 B11 B2 100.5(2)
B2 B7 B11 B6 -37.69(19)
Cl7 B7 B11 B6 -148.7(2)
B3 B7 B11 B6 0.1(3)
B12 B7 B11 B6 99.6(2)
B8 B7 B11 B6 62.8(2)
B2 B7 B11 Cl11 110.1(2)
Cl7 B7 B11 Cl11 -0.9(3)
B3 B7 B11 Cl11 147.9(2)
B12 B7 B11 Cl11 -112.6(2)
B8 B7 B11 Cl11 -149.41(19)
B2 B7 B11 B12 -137.3(2)
Cl7 B7 B11 B12 111.7(2)
B3 B7 B11 B12 -99.5(2)
B8 B7 B11 B12 -36.80(19)
B2 B7 B11 B10 -100.6(2)
Cl7 B7 B11 B10 148.5(2)
B3 B7 B11 B10 -62.8(2)
B12 B7 B11 B10 36.77(18)
B8 B7 B11 B10 0.0(3)
Cl10 B10 B11 B2 148.40(19)
B6 B10 B11 B2 37.60(19)
B5 B10 B11 B2 0.1(3)
B12 B10 B11 B2 -99.9(2)
B9 B10 B11 B2 -62.8(2)
Cl10 B10 B11 B6 110.8(2)
B5 B10 B11 B6 -37.53(19)
B12 B10 B11 B6 -137.5(2)
B9 B10 B11 B6 -100.4(2)
Cl10 B10 B11 Cl11 1.1(3)
B6 B10 B11 Cl11 -109.7(2)
B5 B10 B11 Cl11 -147.18(19)
B12 B10 B11 Cl11 112.9(2)
B9 B10 B11 Cl11 149.97(19)
Cl10 B10 B11 B12 -111.7(2)
B6 B10 B11 B12 137.5(2)
B5 B10 B11 B12 100.0(2)
B9 B10 B11 B12 37.12(18)
Cl10 B10 B11 B7 -148.59(19)
B6 B10 B11 B7 100.6(2)
B5 B10 B11 B7 63.1(2)
B12 B10 B11 B7 -36.88(19)
B9 B10 B11 B7 0.2(3)
B3 B8 B12 Cl12 149.48(19)
Cl8 B8 B12 Cl12 1.1(3)
B4 B8 B12 Cl12 -146.84(19)
B9 B8 B12 Cl12 -109.6(2)
B7 B8 B12 Cl12 111.7(2)
B3 B8 B12 B10 -63.7(2)
Cl8 B8 B12 B10 147.92(19)
B4 B8 B12 B10 0.0(3)
B9 B8 B12 B10 37.24(18)
B7 B8 B12 B10 -101.5(2)
B3 B8 B12 B11 0.5(3)
Cl8 B8 B12 B11 -147.9(2)
B4 B8 B12 B11 64.2(2)
B9 B8 B12 B11 101.4(2)
B7 B8 B12 B11 -37.31(19)
B3 B8 B12 B7 37.80(19)
Cl8 B8 B12 B7 -110.6(2)
B4 B8 B12 B7 101.5(2)
B9 B8 B12 B7 138.7(2)
B3 B8 B12 B9 -100.9(2)
Cl8 B8 B12 B9 110.7(2)
B4 B8 B12 B9 -37.24(18)
B7 B8 B12 B9 -138.7(2)
Cl10 B10 B12 B8 -147.52(19)
B6 B10 B12 B8 63.6(2)
B5 B10 B12 B8 0.2(2)
B9 B10 B12 B8 -37.20(18)
B11 B10 B12 B8 101.3(2)
Cl10 B10 B12 Cl12 -1.1(3)
B6 B10 B12 Cl12 -149.95(19)
B5 B10 B12 Cl12 146.64(18)
B9 B10 B12 Cl12 109.2(2)
B11 B10 B12 Cl12 -112.3(2)
Cl10 B10 B12 B11 111.2(2)
B6 B10 B12 B11 -37.66(19)
B5 B10 B12 B11 -101.1(2)
B9 B10 B12 B11 -138.5(2)
Cl10 B10 B12 B7 148.36(19)
B6 B10 B12 B7 -0.5(3)
B5 B10 B12 B7 -63.9(2)
B9 B10 B12 B7 -101.3(2)
B11 B10 B12 B7 37.18(19)
Cl10 B10 B12 B9 -110.3(2)
B6 B10 B12 B9 100.8(2)
B5 B10 B12 B9 37.43(18)
B11 B10 B12 B9 138.5(2)
B2 B11 B12 B8 -0.4(3)
B6 B11 B12 B8 -63.9(2)
Cl11 B11 B12 B8 148.64(19)
B7 B11 B12 B8 37.36(19)
B10 B11 B12 B8 -101.4(2)
B2 B11 B12 Cl12 -148.51(19)
B6 B11 B12 Cl12 147.93(19)
Cl11 B11 B12 Cl12 0.5(3)
B7 B11 B12 Cl12 -110.8(2)
B10 B11 B12 Cl12 110.4(2)
B2 B11 B12 B10 101.0(2)
B6 B11 B12 B10 37.49(18)
Cl11 B11 B12 B10 -110.0(2)
B7 B11 B12 B10 138.8(2)
B2 B11 B12 B7 -37.73(19)
B6 B11 B12 B7 -101.3(2)
Cl11 B11 B12 B7 111.3(2)
B10 B11 B12 B7 -138.8(2)
B2 B11 B12 B9 63.6(2)
B6 B11 B12 B9 0.0(3)
Cl11 B11 B12 B9 -147.40(19)
B7 B11 B12 B9 101.3(2)
B10 B11 B12 B9 -37.45(19)
B2 B7 B12 B8 -100.8(2)
Cl7 B7 B12 B8 110.3(2)
B3 B7 B12 B8 -37.42(19)
B11 B7 B12 B8 -138.6(2)
B2 B7 B12 Cl12 149.8(2)
Cl7 B7 B12 Cl12 1.0(3)
B3 B7 B12 Cl12 -146.8(2)
B11 B7 B12 Cl12 112.1(2)
B8 B7 B12 Cl12 -109.3(2)
B2 B7 B12 B10 0.5(3)
Cl7 B7 B12 B10 -148.4(2)
B3 B7 B12 B10 63.9(3)
B11 B7 B12 B10 -37.26(19)
B8 B7 B12 B10 101.3(2)
B2 B7 B12 B11 37.75(19)
Cl7 B7 B12 B11 -111.1(2)
B3 B7 B12 B11 101.2(2)
B8 B7 B12 B11 138.6(2)
B2 B7 B12 B9 -63.6(3)
Cl7 B7 B12 B9 147.5(2)
B3 B7 B12 B9 -0.2(3)
B11 B7 B12 B9 -101.4(2)
B8 B7 B12 B9 37.21(19)
B4 B9 B12 B8 37.58(19)
B5 B9 B12 B8 101.2(2)
Cl9 B9 B12 B8 -109.7(2)
B10 B9 B12 B8 138.7(2)
B4 B9 B12 Cl12 147.51(19)
B5 B9 B12 Cl12 -148.89(19)
Cl9 B9 B12 Cl12 0.2(3)
B8 B9 B12 Cl12 109.9(2)
B10 B9 B12 Cl12 -111.3(2)
B4 B9 B12 B10 -101.1(2)
B5 B9 B12 B10 -37.56(18)
Cl9 B9 B12 B10 111.5(2)
B8 B9 B12 B10 -138.7(2)
B4 B9 B12 B11 -63.7(2)
B5 B9 B12 B11 -0.1(3)
Cl9 B9 B12 B11 149.0(2)
B8 B9 B12 B11 -101.2(2)
B10 B9 B12 B11 37.48(19)
B4 B9 B12 B7 0.3(3)
B5 B9 B12 B7 63.9(2)
Cl9 B9 B12 B7 -147.0(2)
B8 B9 B12 B7 -37.26(19)
B10 B9 B12 B7 101.5(2)
